data_7207115
loop_
_publ_author_name
'Avasthi, Kamlakar'
'Kumar, Amar'
'Aswal, Sangeeta'
'Kant, Ruchir'
'Raghunandan, Resmi'
'Maulik, Prakas R.'
'Khanna, Ranjana S.'
'Ravikumar, Krishnan'

_publ_section_title
;
 Role of arene interactions and substituent effects in conformational
 (syn/anti) control of 1,2-diarylethanes
;
_journal_issue 2
_journal_name_full CrystEngComm
_journal_page_first 383
_journal_paper_doi 10.1039/c1ce06001e
_journal_volume 14
_journal_year 2012
_chemical_formula_moiety 'C17 H16 N6 O4 S'
_chemical_formula_sum 'C17 H16 N6 O4 S'
_chemical_formula_weight 400.42
_chemical_melting_point 219
_chemical_name_common none
_chemical_name_systematic
;
3-(2-(4-methoxy-6-(methylsulfonyl)-
1H-pyrazolo[3,4-d]pyrimidin-1-yl)ethyl)
quinazolin-4(3H)-one

;
_space_group_IT_number 15
_symmetry_cell_setting monoclinic
_symmetry_space_group_name_Hall '-C 2yc'
_symmetry_space_group_name_H-M 'C 1 2/c 1'
_atom_sites_solution_hydrogens geom
_atom_sites_solution_primary direct
_atom_sites_solution_secondary difmap
_audit_creation_method SHELXL-97
_cell_angle_alpha 90.00
_cell_angle_beta 108.746(3)
_cell_angle_gamma 90.00
_cell_formula_units_Z 8
_cell_length_a 18.2274(5)
_cell_length_b 15.2903(4)
_cell_length_c 13.9319(5)
_cell_measurement_temperature 293(2)
_cell_volume 3676.9(2)
_computing_cell_refinement
;
CrysAlisPro, Oxford Diffraction Ltd.,
Version 1.171.33.52 (release 06-11-2009 CrysAlis171 .NET)
(compiled Nov 6 2009,16:24:50)
;
_computing_data_collection
;
CrysAlisPro, Oxford Diffraction Ltd.,
Version 1.171.33.52 (release 06-11-2009 CrysAlis171 .NET)
(compiled Nov 6 2009,16:24:50)
;
_computing_data_reduction
;
CrysAlisPro, Oxford Diffraction Ltd.,
Version 1.171.33.52 (release 06-11-2009 CrysAlis171 .NET)
(compiled Nov 6 2009,16:24:50)
;
_computing_molecular_graphics 'SHELXTL-NT(Bruker, 1997)'
_computing_publication_material 'SHELXTL-NT(Bruker, 1997)'
_computing_structure_refinement 'SHELXTL-NT(Bruker, 1997)'
_computing_structure_solution 'SHELXTL-NT(Bruker, 1997)'
_diffrn_ambient_temperature 293(2)
_diffrn_measured_fraction_theta_full 0.850
_diffrn_measured_fraction_theta_max 0.850
_diffrn_measurement_device_type 'Xcalibur, Eos'
_diffrn_measurement_method '\w scans'
_diffrn_radiation_monochromator graphite
_diffrn_radiation_source 'Enhance (Mo) X-ray Source'
_diffrn_radiation_type MoK\a
_diffrn_radiation_wavelength 0.71073
_diffrn_reflns_av_R_equivalents 0.0170
_diffrn_reflns_av_sigmaI/netI 0.0368
_diffrn_reflns_limit_h_max 20
_diffrn_reflns_limit_h_min -24
_diffrn_reflns_limit_k_max 18
_diffrn_reflns_limit_k_min -19
_diffrn_reflns_limit_l_max 18
_diffrn_reflns_limit_l_min -10
_diffrn_reflns_number 7468
_diffrn_reflns_theta_full 28.96
_diffrn_reflns_theta_max 28.96
_diffrn_reflns_theta_min 2.09
_exptl_absorpt_coefficient_mu 0.214
_exptl_absorpt_correction_type none
_exptl_crystal_colour Colourless
_exptl_crystal_density_diffrn 1.447
_exptl_crystal_density_method 'not measured'
_exptl_crystal_description 'rectangular block'
_exptl_crystal_F_000 1664
_exptl_crystal_size_max 0.30
_exptl_crystal_size_mid 0.23
_exptl_crystal_size_min 0.19
_refine_diff_density_max 0.319
_refine_diff_density_min -0.283
_refine_diff_density_rms 0.039
_refine_ls_extinction_method none
_refine_ls_goodness_of_fit_ref 1.005
_refine_ls_hydrogen_treatment constr
_refine_ls_matrix_type full
_refine_ls_number_parameters 255
_refine_ls_number_reflns 4147
_refine_ls_number_restraints 0
_refine_ls_restrained_S_all 1.005
_refine_ls_R_factor_all 0.0663
_refine_ls_R_factor_gt 0.0403
_refine_ls_shift/su_max 0.000
_refine_ls_shift/su_mean 0.000
_refine_ls_structure_factor_coef Fsqd
_refine_ls_weighting_details 'calc w=1/[\s^2^(Fo^2^)+(0.0645P)^2^+0.0000P] where P=(Fo^2^+2Fc^2^)/3'
_refine_ls_weighting_scheme calc
_refine_ls_wR_factor_gt 0.1075
_refine_ls_wR_factor_ref 0.1144
_reflns_number_gt 2728
_reflns_number_total 4147
_reflns_threshold_expression >2sigma(I)
_cod_data_source_file c1ce06001e.txt
_cod_data_source_block 5i
_cod_depositor_comments
;
The following automatic conversions were performed:

'_symmetry_cell_setting' value 'Monoclinic' changed to 'monoclinic'
according to /home/saulius/struct/CIF-dictionaries/cif_core.dic
dictionary named 'cif_core.dic' version 2.4.1 from 2010-06-29.

Automatic conversion script
Id: cif_fix_values 1715 2011-07-08 13:25:40Z adriana 
;
_cod_original_cell_volume 3676.87(19)
_cod_original_sg_symbol_H-M C2/c
_cod_database_code 7207115

loop_
_symmetry_equiv_pos_as_xyz
'x, y, z'
'-x, y, -z+1/2'
'x+1/2, y+1/2, z'
'-x+1/2, y+1/2, -z+1/2'
'-x, -y, -z'
'x, -y, z-1/2'
'-x+1/2, -y+1/2, -z'
'x+1/2, -y+1/2, z-1/2'

loop_
_atom_site_label
_atom_site_type_symbol
_atom_site_fract_x
_atom_site_fract_y
_atom_site_fract_z
_atom_site_U_iso_or_equiv
_atom_site_adp_type
_atom_site_occupancy
_atom_site_symmetry_multiplicity
_atom_site_calc_flag
_atom_site_refinement_flags
C3 C -0.06572(11) 0.46705(13) 0.06421(16) 0.0534(5) Uani 1 1 d .
H3 H -0.0668 0.5276 0.0693 0.064 Uiso 1 1 calc R
C4 C 0.07375(10) 0.42133(12) 0.18595(14) 0.0436(4) Uani 1 1 d .
C6 C 0.08338(9) 0.27349(11) 0.18311(13) 0.0365(4) Uani 1 1 d .
C8 C -0.14518(10) 0.26350(13) -0.03782(15) 0.0518(5) Uani 1 1 d .
H8A H -0.1996 0.2751 -0.0490 0.062 Uiso 1 1 calc R
H8B H -0.1318 0.2093 0.0000 0.062 Uiso 1 1 calc R
C9 C -0.13218(10) 0.25311(13) -0.13845(15) 0.0544(5) Uani 1 1 d .
H9A H -0.1647 0.2061 -0.1759 0.065 Uiso 1 1 calc R
H9B H -0.1475 0.3065 -0.1773 0.065 Uiso 1 1 calc R
C11 C -0.00275(14) 0.30159(13) -0.13401(15) 0.0570(5) Uani 1 1 d .
H11 H -0.0251 0.3568 -0.1477 0.068 Uiso 1 1 calc R
C13 C 0.17798(13) 0.20135(16) -0.09778(17) 0.0667(6) Uani 1 1 d .
H13 H 0.2068 0.2498 -0.1046 0.080 Uiso 1 1 calc R
C14 C 0.21215(13) 0.1207(2) -0.08025(18) 0.0770(7) Uani 1 1 d .
H14 H 0.2639 0.1147 -0.0756 0.092 Uiso 1 1 calc R
C15 C 0.17005(15) 0.04740(17) -0.06921(19) 0.0780(7) Uani 1 1 d .
H15 H 0.1934 -0.0073 -0.0569 0.094 Uiso 1 1 calc R
C16 C 0.09334(13) 0.05736(14) -0.07684(18) 0.0651(6) Uani 1 1 d .
H16 H 0.0647 0.0091 -0.0692 0.078 Uiso 1 1 calc R
C17 C -0.02370(11) 0.14985(12) -0.10476(15) 0.0509(5) Uani 1 1 d .
C18 C 0.18156(12) 0.50654(14) 0.28190(19) 0.0755(7) Uani 1 1 d .
H18A H 0.1913 0.4639 0.3351 0.113 Uiso 1 1 calc R
H18B H 0.1912 0.5640 0.3110 0.113 Uiso 1 1 calc R
H18C H 0.2152 0.4959 0.2424 0.113 Uiso 1 1 calc R
C19 C 0.09067(11) 0.08959(13) 0.18670(17) 0.0646(6) Uani 1 1 d .
H19A H 0.1219 0.0383 0.2092 0.097 Uiso 1 1 calc R
H19B H 0.0723 0.0910 0.1140 0.097 Uiso 1 1 calc R
H19C H 0.0473 0.0882 0.2116 0.097 Uiso 1 1 calc R
C3A C -0.00249(10) 0.41413(11) 0.11791(13) 0.0423(4) Uani 1 1 d .
C7A C -0.02669(9) 0.32943(11) 0.08841(13) 0.0390(4) Uani 1 1 d .
C12A C 0.10093(11) 0.21151(13) -0.10551(15) 0.0508(5) Uani 1 1 d .
C16A C 0.05849(11) 0.13893(12) -0.09589(14) 0.0500(5) Uani 1 1 d .
N1 N -0.09897(8) 0.33454(9) 0.02157(11) 0.0458(4) Uani 1 1 d .
N2 N -0.12277(9) 0.41963(10) 0.00612(13) 0.0553(4) Uani 1 1 d .
N5 N 0.11653(8) 0.35042(9) 0.21834(11) 0.0436(4) Uani 1 1 d .
N7 N 0.01478(7) 0.25504(9) 0.11962(11) 0.0399(3) Uani 1 1 d .
N10 N -0.05109(9) 0.23380(9) -0.12736(11) 0.0453(4) Uani 1 1 d .
N12 N 0.06812(11) 0.29643(11) -0.12345(14) 0.0636(5) Uani 1 1 d .
O1 O -0.06585(9) 0.09212(9) -0.09342(14) 0.0760(5) Uani 1 1 d .
O2 O 0.10145(8) 0.50028(8) 0.21719(11) 0.0597(4) Uani 1 1 d .
O3 O 0.16644(10) 0.18431(10) 0.33955(11) 0.0830(5) Uani 1 1 d .
O4 O 0.20686(9) 0.18567(9) 0.18903(16) 0.0823(5) Uani 1 1 d .
S1 S 0.14591(2) 0.18213(3) 0.23238(4) 0.04358(15) Uani 1 1 d .

loop_
_atom_site_aniso_label
_atom_site_aniso_U_11
_atom_site_aniso_U_22
_atom_site_aniso_U_33
_atom_site_aniso_U_23
_atom_site_aniso_U_13
_atom_site_aniso_U_12
C3 0.0573(12) 0.0464(11) 0.0556(13) 0.0044(10) 0.0171(10) 0.0083(9)
C4 0.0481(10) 0.0422(10) 0.0416(10) -0.0032(8) 0.0160(8) -0.0093(8)
C6 0.0299(8) 0.0426(10) 0.0357(9) -0.0007(8) 0.0086(7) -0.0030(7)
C8 0.0311(9) 0.0635(12) 0.0505(12) -0.0049(10) -0.0010(8) -0.0011(8)
C9 0.0470(11) 0.0573(12) 0.0445(12) -0.0005(9) -0.0052(9) 0.0032(9)
C11 0.0699(14) 0.0485(12) 0.0469(12) 0.0081(9) 0.0108(10) -0.0067(10)
C13 0.0579(13) 0.0899(17) 0.0524(13) -0.0017(12) 0.0180(10) -0.0165(12)
C14 0.0536(13) 0.115(2) 0.0644(16) -0.0170(15) 0.0212(11) 0.0044(15)
C15 0.0814(18) 0.0731(16) 0.0733(17) -0.0162(13) 0.0160(13) 0.0169(14)
C16 0.0671(14) 0.0540(13) 0.0717(16) -0.0121(11) 0.0188(12) -0.0078(11)
C17 0.0597(12) 0.0414(10) 0.0498(12) -0.0056(9) 0.0151(10) -0.0069(9)
C18 0.0679(15) 0.0631(14) 0.0826(18) -0.0105(12) 0.0062(13) -0.0307(12)
C19 0.0607(13) 0.0476(11) 0.0694(15) 0.0039(10) -0.0016(11) -0.0091(10)
C3A 0.0446(10) 0.0434(10) 0.0389(10) -0.0001(8) 0.0132(8) 0.0003(8)
C7A 0.0332(8) 0.0475(10) 0.0343(9) -0.0020(8) 0.0081(7) 0.0019(7)
C12A 0.0550(12) 0.0613(12) 0.0350(10) 0.0012(9) 0.0128(8) -0.0052(10)
C16A 0.0539(11) 0.0533(11) 0.0414(11) -0.0078(9) 0.0134(9) -0.0048(9)
N1 0.0352(8) 0.0526(9) 0.0433(9) -0.0006(7) 0.0036(6) 0.0067(7)
N2 0.0500(9) 0.0558(10) 0.0551(11) 0.0048(8) 0.0101(8) 0.0131(8)
N5 0.0373(8) 0.0449(8) 0.0447(9) -0.0032(7) 0.0076(6) -0.0082(7)
N7 0.0317(7) 0.0450(8) 0.0378(8) -0.0040(7) 0.0041(6) 0.0005(6)
N10 0.0488(9) 0.0429(8) 0.0396(9) 0.0013(7) 0.0077(7) -0.0055(7)
N12 0.0686(12) 0.0610(11) 0.0564(12) 0.0117(9) 0.0135(9) -0.0176(9)
O1 0.0696(10) 0.0446(8) 0.1131(14) 0.0001(8) 0.0284(9) -0.0147(7)
O2 0.0657(9) 0.0424(7) 0.0620(9) -0.0024(7) 0.0081(7) -0.0154(6)
O3 0.0990(12) 0.0822(11) 0.0439(9) -0.0024(8) -0.0105(8) 0.0228(9)
O4 0.0491(8) 0.0722(10) 0.1399(17) 0.0170(10) 0.0502(10) 0.0105(7)
S1 0.0308(2) 0.0455(3) 0.0465(3) -0.0020(2) 0.00140(18) -0.00059(19)

loop_
_atom_type_symbol
_atom_type_description
_atom_type_scat_dispersion_real
_atom_type_scat_dispersion_imag
_atom_type_scat_source
C C 0.0033 0.0016 'International Tables Vol C Tables 4.2.6.8 and 6.1.1.4'
H H 0.0000 0.0000 'International Tables Vol C Tables 4.2.6.8 and 6.1.1.4'
N N 0.0061 0.0033 'International Tables Vol C Tables 4.2.6.8 and 6.1.1.4'
O O 0.0106 0.0060 'International Tables Vol C Tables 4.2.6.8 and 6.1.1.4'
S S 0.1246 0.1234 'International Tables Vol C Tables 4.2.6.8 and 6.1.1.4'

loop_
_geom_angle_atom_site_label_1
_geom_angle_atom_site_label_2
_geom_angle_atom_site_label_3
_geom_angle
N2 C3 C3A 111.14(16)
O2 C4 N5 120.78(16)
O2 C4 C3A 118.66(16)
N5 C4 C3A 120.56(15)
N7 C6 N5 131.01(16)
N7 C6 S1 116.23(12)
N5 C6 S1 112.75(12)
N1 C8 C9 111.87(16)
N10 C9 C8 112.26(15)
N12 C11 N10 126.81(19)
C14 C13 C12A 120.5(2)
C13 C14 C15 120.6(2)
C16 C15 C14 118.9(2)
C15 C16 C16A 120.4(2)
O1 C17 N10 120.66(18)
O1 C17 C16A 125.18(18)
N10 C17 C16A 114.16(16)
C7A C3A C3 104.52(15)
C7A C3A C4 114.98(16)
C3 C3A C4 140.47(17)
N1 C7A N7 126.11(15)
N1 C7A C3A 107.31(15)
N7 C7A C3A 126.58(15)
C13 C12A C16A 119.2(2)
C13 C12A N12 118.50(19)
C16A C12A N12 122.29(18)
C12A C16A C16 120.27(19)
C12A C16A C17 119.10(17)
C16 C16A C17 120.63(18)
C7A N1 N2 110.73(14)
C7A N1 C8 127.33(14)
N2 N1 C8 121.58(14)
C3 N2 N1 106.29(14)
C4 N5 C6 116.47(14)
C6 N7 C7A 110.39(14)
C17 N10 C11 121.49(17)
C17 N10 C9 119.41(15)
C11 N10 C9 118.98(16)
C11 N12 C12A 116.01(17)
C4 O2 C18 117.67(15)
O3 S1 O4 117.86(11)
O3 S1 C19 109.33(10)
O4 S1 C19 108.36(11)
O3 S1 C6 107.74(8)
O4 S1 C6 107.10(8)
C19 S1 C6 105.80(9)

loop_
_geom_bond_atom_site_label_1
_geom_bond_atom_site_label_2
_geom_bond_distance
C3 N2 1.312(2)
C3 C3A 1.410(2)
C4 O2 1.3268(19)
C4 N5 1.327(2)
C4 C3A 1.413(2)
C6 N7 1.309(2)
C6 N5 1.341(2)
C6 S1 1.7941(17)
C8 N1 1.458(2)
C8 C9 1.503(3)
C9 N10 1.466(2)
C11 N12 1.255(3)
C11 N10 1.383(2)
C13 C14 1.367(3)
C13 C12A 1.382(3)
C14 C15 1.395(3)
C15 C16 1.376(3)
C16 C16A 1.386(3)
C17 O1 1.213(2)
C17 N10 1.377(2)
C17 C16A 1.473(3)
C18 O2 1.452(2)
C19 S1 1.7347(19)
C3A C7A 1.387(2)
C7A N1 1.349(2)
C7A N7 1.358(2)
C12A C16A 1.384(3)
C12A N12 1.418(2)
N1 N2 1.3665(19)
O3 S1 1.4183(16)
O4 S1 1.4257(16)
